data_2019627
loop_
_publ_author_name
'Gzella, Andrzej K.'
'Kowiel, Marcin'
'Suse\/l, Aneta'
'Wojtyra, Magdalena N.'
'Lesyk, Roman'

_publ_section_title
;
 Heterocyclic tautomerism: reassignment of two crystal structures of
 2-amino-1,3-thiazolidin-4-one derivatives
;
_journal_coeditor_code WQ3065
_journal_issue 8
_journal_name_full 'Acta Crystallographica Section C'
_journal_page_first
;
;
_journal_paper_doi 10.1107/S2053229614015162
_journal_volume 70
_journal_year 2014
_chemical_formula_iupac 'C10 H11 N3 O2 S'
_chemical_formula_moiety 'C10 H11 N3 O2 S'
_chemical_formula_sum 'C10 H11 N3 O2 S'
_chemical_formula_weight 237.28
_chemical_melting_point_gt 459
_chemical_melting_point_lt 461
_chemical_name_systematic
;
5-(2-Hydroxyethyl)-2-[(pyridin-2-yl)amino]-1,3-thiazolidin-4-one
;
_space_group_crystal_system triclinic
_space_group_IT_number 2
_space_group_name_Hall '-P 1'
_space_group_name_H-M_alt 'P -1'
_symmetry_space_group_name_Hall '-P 1'
_symmetry_space_group_name_H-M 'P -1'
_atom_sites_solution_hydrogens mixed
_audit_creation_method SHELXL2014
_cell_angle_alpha 90.638(2)
_cell_angle_beta 95.794(2)
_cell_angle_gamma 107.990(2)
_cell_formula_units_Z 2
_cell_length_a 5.78910(15)
_cell_length_b 8.8045(2)
_cell_length_c 10.9688(3)
_cell_measurement_reflns_used 3632
_cell_measurement_temperature 130(2)
_cell_measurement_theta_max 29.08
_cell_measurement_theta_min 2.99
_cell_volume 528.50(2)
_computing_cell_refinement 'CrysAlis PRO (Agilent, 2012)'
_computing_data_collection 'CrysAlis PRO (Agilent, 2012)'
_computing_data_reduction 'CrysAlis PRO (Agilent, 2012)'
_computing_molecular_graphics 'ORTEP-3 for Windows (Farrugia, 2012)'
_computing_publication_material
;
WinGX (Farrugia, 2012), OLEX2 (Dolomanov <i>et al.</i>, 2009)
and
PLATON (Spek, 2009)
;
_computing_structure_refinement 'SHELXL97 (Sheldrick, 2008)'
_computing_structure_solution 'SHELXS97 (Sheldrick, 2008)'
_diffrn_ambient_temperature 130(2)
_diffrn_detector_area_resol_mean 10.3088
_diffrn_measured_fraction_theta_full 0.999
_diffrn_measured_fraction_theta_max 0.884
_diffrn_measurement_device_type 'Agilent Xcalibur Atlas'
_diffrn_measurement_method \w
_diffrn_radiation_type MoK\a
_diffrn_radiation_wavelength 0.71073
_diffrn_reflns_av_R_equivalents 0.0157
_diffrn_reflns_limit_h_max 7
_diffrn_reflns_limit_h_min -6
_diffrn_reflns_limit_k_max 11
_diffrn_reflns_limit_k_min -11
_diffrn_reflns_limit_l_max 14
_diffrn_reflns_limit_l_min -14
_diffrn_reflns_number 5332
_diffrn_reflns_theta_full 25.000
_diffrn_reflns_theta_max 29.099
_diffrn_reflns_theta_min 2.435
_exptl_absorpt_coefficient_mu 0.294
_exptl_absorpt_correction_T_max 1.00000
_exptl_absorpt_correction_T_min 0.93908
_exptl_absorpt_correction_type multi-scan
_exptl_absorpt_process_details '(CrysAlis PRO; Agilent, 2012)'
_exptl_crystal_colour colourless
_exptl_crystal_density_diffrn 1.491
_exptl_crystal_density_method 'not measured'
_exptl_crystal_description lath
_exptl_crystal_F_000 248
_exptl_crystal_size_max 0.42
_exptl_crystal_size_mid 0.22
_exptl_crystal_size_min 0.10
_refine_diff_density_max 0.336
_refine_diff_density_min -0.209
_refine_ls_extinction_method none
_refine_ls_goodness_of_fit_ref 1.133
_refine_ls_hydrogen_treatment mixed
_refine_ls_matrix_type full
_refine_ls_number_parameters 167
_refine_ls_number_reflns 2501
_refine_ls_number_restraints 4
_refine_ls_restrained_S_all 1.133
_refine_ls_R_factor_all 0.0389
_refine_ls_R_factor_gt 0.0357
_refine_ls_shift/su_max 0.000
_refine_ls_shift/su_mean 0.000
_refine_ls_structure_factor_coef Fsqd
_refine_ls_weighting_details 'w = 1/[\s^2^(Fo^2^)+(0.0328P)^2^+0.2306P] where P=(Fo^2^+2Fc^2^)/3'
_refine_ls_weighting_scheme calc
_refine_ls_wR_factor_gt 0.0857
_refine_ls_wR_factor_ref 0.0879
_reflns_number_gt 2338
_reflns_number_total 2501
_reflns_threshold_expression I>2\s(I)
_cod_data_source_file wq3065sup1.cif
_cod_data_source_block I
_cod_original_cell_volume 528.50(3)
_cod_database_code 2019627
_cod_database_fobs_code 2019627
_shelx_space_group_comment
;
The symmetry employed for this shelxl refinement is uniquely defined by the
following loop, which should always be used as a source of symmetry information
in preference to the above space-group names. They are only intended as
comments.
;
_shelxl_version_number 2.014

loop_
_space_group_symop_operation_xyz
'x, y, z'
'-x, -y, -z'

loop_
_atom_site_type_symbol
_atom_site_label
_atom_site_fract_x
_atom_site_fract_y
_atom_site_fract_z
_atom_site_U_iso_or_equiv
_atom_site_adp_type
_atom_site_calc_flag
_atom_site_occupancy
_atom_site_disorder_assembly
_atom_site_disorder_group
S S1A 0.40161(15) 0.38579(7) 0.27170(4) 0.01982(15) Uani d 0.883(2) A 1
C C2 0.2062(3) 0.44461(16) 0.36246(12) 0.0199(3) Uani d 1 . .
N N3 0.1772(2) 0.38288(14) 0.47166(10) 0.0214(3) Uani d 1 . .
C C4 0.2935(3) 0.26908(18) 0.48923(13) 0.0267(3) Uani d 1 . .
N N6 0.0916(2) 0.55040(14) 0.32764(11) 0.0206(3) Uani d 1 . .
H H6 0.004(4) 0.572(2) 0.3822(18) 0.034(5) Uiso d 1 . .
C C7 0.0942(3) 0.62302(16) 0.21345(12) 0.0202(3) Uani d 1 . .
N N8 0.2530(2) 0.60269(15) 0.14094(11) 0.0230(3) Uani d 1 . .
C C9 0.2538(3) 0.66848(18) 0.03061(13) 0.0259(3) Uani d 1 . .
H H9 0.3640 0.6533 -0.0234 0.031 Uiso calc 1 . .
C C10 0.1021(3) 0.75713(19) -0.00803(13) 0.0274(3) Uani d 1 . .
H H10 0.1087 0.8026 -0.0862 0.033 Uiso calc 1 . .
C C11 -0.0599(3) 0.77766(19) 0.07079(14) 0.0274(3) Uani d 1 . .
H H11 -0.1652 0.8388 0.0472 0.033 Uiso calc 1 . .
C C12 -0.0682(3) 0.70917(18) 0.18365(13) 0.0233(3) Uani d 1 . .
H H12 -0.1794 0.7202 0.2386 0.028 Uiso calc 1 . .
O O13 0.2882(3) 0.19347(15) 0.58229(10) 0.0383(3) Uani d 1 . .
C C15A 0.5049(3) 0.0412(2) 0.2396(2) 0.0218(4) Uani d 0.883(2) A 1
H H15A 0.4441 -0.0734 0.2128 0.026 Uiso calc 0.883(2) A 1
H H15B 0.4880 0.1044 0.1670 0.026 Uiso calc 0.883(2) A 1
C C5A 0.4400(3) 0.2454(2) 0.38628(14) 0.0206(3) Uani d 0.883(2) A 1
H H5A 0.6166 0.2736 0.4186 0.025 Uiso calc 0.883(2) A 1
C C14A 0.3496(3) 0.07226(19) 0.33477(15) 0.0219(3) Uani d 0.883(2) A 1
H H14A 0.3511 -0.0003 0.4030 0.026 Uiso calc 0.883(2) A 1
H H14B 0.1786 0.0475 0.2970 0.026 Uiso calc 0.883(2) A 1
O O16A 0.7567(2) 0.08204(17) 0.28591(13) 0.0269(3) Uani d 0.883(2) A 1
H H16A 0.7756 0.0159 0.3375 0.040 Uiso calc 0.883(2) A 1
S S1B 0.3118(10) 0.3571(5) 0.2556(4) 0.01982(15) Uani d 0.117(2) A 2
C C5B 0.312(3) 0.2013(16) 0.3623(11) 0.0206(3) Uani d 0.117(2) A 2
H H5B 0.1685 0.1039 0.3387 0.025 Uiso calc 0.117(2) A 2
C C14B 0.547(2) 0.1577(14) 0.3752(11) 0.0219(3) Uani d 0.117(2) A 2
H H14C 0.5457 0.0840 0.4428 0.026 Uiso calc 0.117(2) A 2
H H14D 0.6892 0.2551 0.3939 0.026 Uiso calc 0.117(2) A 2
C C15B 0.564(3) 0.077(2) 0.2534(17) 0.0218(4) Uani d 0.117(2) A 2
H H15C 0.4218 -0.0207 0.2370 0.026 Uiso calc 0.117(2) A 2
H H15D 0.5559 0.1502 0.1864 0.026 Uiso calc 0.117(2) A 2
O O16B 0.778(2) 0.0357(15) 0.2525(11) 0.0269(3) Uani d 0.117(2) A 2
H H16B 0.7745 -0.0389 0.3001 0.040 Uiso calc 0.117(2) A 2

loop_
_atom_site_aniso_label
_atom_site_aniso_U_11
_atom_site_aniso_U_22
_atom_site_aniso_U_33
_atom_site_aniso_U_12
_atom_site_aniso_U_13
_atom_site_aniso_U_23
S1A 0.0243(3) 0.0197(2) 0.0173(2) 0.0081(2) 0.0067(2) 0.00383(16)
C2 0.0251(7) 0.0173(6) 0.0162(6) 0.0040(5) 0.0048(5) 0.0009(5)
N3 0.0285(7) 0.0208(6) 0.0167(5) 0.0093(5) 0.0056(5) 0.0035(4)
C4 0.0405(9) 0.0245(7) 0.0194(7) 0.0151(7) 0.0078(6) 0.0030(6)
N6 0.0242(6) 0.0225(6) 0.0167(5) 0.0082(5) 0.0065(5) 0.0046(5)
C7 0.0233(7) 0.0186(6) 0.0163(6) 0.0028(5) 0.0025(5) 0.0034(5)
N8 0.0280(7) 0.0226(6) 0.0186(6) 0.0067(5) 0.0065(5) 0.0041(5)
C9 0.0286(8) 0.0287(8) 0.0189(7) 0.0052(6) 0.0073(6) 0.0045(6)
C10 0.0291(8) 0.0307(8) 0.0190(7) 0.0039(6) 0.0032(6) 0.0095(6)
C11 0.0259(8) 0.0294(8) 0.0256(7) 0.0072(6) 0.0011(6) 0.0089(6)
C12 0.0228(7) 0.0247(7) 0.0221(7) 0.0061(6) 0.0045(5) 0.0045(6)
O13 0.0691(9) 0.0381(7) 0.0218(5) 0.0333(6) 0.0163(5) 0.0136(5)
C15A 0.0223(11) 0.0206(11) 0.0222(8) 0.0058(8) 0.0040(8) 0.0014(7)
C5A 0.0244(9) 0.0209(8) 0.0184(7) 0.0095(7) 0.0032(6) 0.0034(6)
C14A 0.0216(8) 0.0198(8) 0.0248(8) 0.0064(6) 0.0052(6) 0.0025(6)
O16A 0.0254(7) 0.0284(8) 0.0295(8) 0.0108(5) 0.0069(5) 0.0088(6)
S1B 0.0243(3) 0.0197(2) 0.0173(2) 0.0081(2) 0.0067(2) 0.00383(16)
C5B 0.0244(9) 0.0209(8) 0.0184(7) 0.0095(7) 0.0032(6) 0.0034(6)
C14B 0.0216(8) 0.0198(8) 0.0248(8) 0.0064(6) 0.0052(6) 0.0025(6)
C15B 0.0223(11) 0.0206(11) 0.0222(8) 0.0058(8) 0.0040(8) 0.0014(7)
O16B 0.0254(7) 0.0284(8) 0.0295(8) 0.0108(5) 0.0069(5) 0.0088(6)

loop_
_atom_type_symbol
_atom_type_description
_atom_type_scat_dispersion_real
_atom_type_scat_dispersion_imag
_atom_type_scat_source
C C 0.0033 0.0016 'International Tables Vol C Tables 4.2.6.8 and 6.1.1.4'
H H 0.0000 0.0000 'International Tables Vol C Tables 4.2.6.8 and 6.1.1.4'
N N 0.0061 0.0033 'International Tables Vol C Tables 4.2.6.8 and 6.1.1.4'
O O 0.0106 0.0060 'International Tables Vol C Tables 4.2.6.8 and 6.1.1.4'
S S 0.1246 0.1234 'International Tables Vol C Tables 4.2.6.8 and 6.1.1.4'

loop_
_geom_angle_atom_site_label_1
_geom_angle_atom_site_label_2
_geom_angle_atom_site_label_3
_geom_angle
C2 S1A C5A 89.64(7)
N3 C2 N6 118.87(13)
N3 C2 S1B 120.45(18)
N6 C2 S1B 118.35(18)
N3 C2 S1A 117.77(11)
N6 C2 S1A 123.35(10)
C2 N3 C4 111.24(12)
O13 C4 N3 123.02(14)
O13 C4 C5A 121.08(14)
N3 C4 C5A 115.86(12)
O13 C4 C5B 123.3(5)
N3 C4 C5B 107.5(4)
C2 N6 C7 126.46(13)
C2 N6 H6 114.2(13)
C7 N6 H6 119.3(13)
N8 C7 C12 124.43(13)
N8 C7 N6 116.53(12)
C12 C7 N6 119.04(13)
C7 N8 C9 117.15(13)
N8 C9 C10 123.26(14)
N8 C9 H9 118.4
C10 C9 H9 118.4
C9 C10 C11 118.06(13)
C9 C10 H10 121.0
C11 C10 H10 121.0
C12 C11 C10 120.01(14)
C12 C11 H11 120.0
C10 C11 H11 120.0
C11 C12 C7 117.06(14)
C11 C12 H12 121.5
C7 C12 H12 121.5
O16A C15A C14A 112.19(16)
O16A C15A H15A 109.2
C14A C15A H15A 109.2
O16A C15A H15B 109.2
C14A C15A H15B 109.2
H15A C15A H15B 107.9
C4 C5A C14A 111.18(14)
C4 C5A S1A 105.24(11)
C14A C5A S1A 112.27(11)
C4 C5A H5A 109.3
C14A C5A H5A 109.3
S1A C5A H5A 109.3
C15A C14A C5A 112.54(14)
C15A C14A H14A 109.1
C5A C14A H14A 109.1
C15A C14A H14B 109.1
C5A C14A H14B 109.1
H14A C14A H14B 107.8
C15A O16A H16A 109.5
C2 S1B C5B 87.4(4)
C14B C5B C4 105.5(9)
C14B C5B S1B 113.8(9)
C4 C5B S1B 106.5(7)
C14B C5B H5B 110.3
C4 C5B H5B 110.3
S1B C5B H5B 110.3
C5B C14B C15B 107.7(11)
C5B C14B H14C 110.2
C15B C14B H14C 110.2
C5B C14B H14D 110.2
C15B C14B H14D 110.2
H14C C14B H14D 108.5
O16B C15B C14B 113.1(13)
O16B C15B H15C 109.0
C14B C15B H15C 109.0
O16B C15B H15D 109.0
C14B C15B H15D 109.0
H15C C15B H15D 107.8
C15B O16B H16B 109.5

loop_
_geom_bond_atom_site_label_1
_geom_bond_atom_site_label_2
_geom_bond_distance
S1A C2 1.7655(15)
S1A C5A 1.8178(16)
C2 N3 1.3256(17)
C2 N6 1.3385(19)
C2 S1B 1.660(5)
N3 C4 1.3744(19)
C4 O13 1.2227(18)
C4 C5A 1.528(2)
C4 C5B 1.535(13)
N6 C7 1.4119(17)
N6 H6 0.88(2)
C7 N8 1.3251(19)
C7 C12 1.396(2)
N8 C9 1.3473(18)
C9 C10 1.384(2)
C9 H9 0.9500
C10 C11 1.387(2)
C10 H10 0.9500
C11 C12 1.382(2)
C11 H11 0.9500
C12 H12 0.9500
C15A O16A 1.427(2)
C15A C14A 1.520(3)
C15A H15A 0.9900
C15A H15B 0.9900
C5A C14A 1.532(2)
C5A H5A 1.0000
C14A H14A 0.9900
C14A H14B 0.9900
O16A H16A 0.8400
S1B C5B 1.813(13)
C5B C14B 1.520(14)
C5B H5B 1.0000
C14B C15B 1.533(15)
C14B H14C 0.9900
C14B H14D 0.9900
C15B O16B 1.397(16)
C15B H15C 0.9900
C15B H15D 0.9900
O16B H16B 0.8400

loop_
_geom_hbond_atom_site_label_D
_geom_hbond_atom_site_label_H
_geom_hbond_atom_site_label_A
_geom_hbond_site_symmetry_A
_geom_hbond_distance_DH
_geom_hbond_distance_HA
_geom_hbond_distance_DA
_geom_hbond_angle_DHA
_geom_hbond_publ_flag
N6 H6 N3 2_566 0.88(2) 2.10(2) 2.9733(17) 173(2) y
O16a H16A O13 2_656 0.84 2.00 2.7940(19) 158 y
O16b H16B O13 2_656 0.84 1.86 2.692(12) 168 y
C10 H10 O16a 2_665 0.95 2.52 3.442(2) 164 y
C12 H12 O13 2_566 0.95 2.31 3.199(2) 155 y
C14a H14B O16a 1_455 0.99 2.54 3.448(2) 152 y

loop_
_geom_torsion_atom_site_label_1
_geom_torsion_atom_site_label_2
_geom_torsion_atom_site_label_3
_geom_torsion_atom_site_label_4
_geom_torsion
C5A_a S1A_a C2 N3 4.74(12)
C5A S1A C2 N6 -176.87(13)
C5A S1A C2 S1B -99.0(5)
N6 C2 N3 C4 175.93(13)
S1B C2 N3 C4 13.5(3)
S1A C2 N3 C4 -5.60(17)
C2 N3 C4 O13 -178.53(15)
C2 N3 C4 C5A 3.5(2)
C2 N3 C4 C5B -25.5(6)
N3 C2 N6 C7 -177.41(13)
S1B C2 N6 C7 -14.7(3)
S1A C2 N6 C7 4.2(2)
C2 N6 C7 N8 -10.6(2)
C2 N6 C7 C12 168.97(14)
C12 C7 N8 C9 -0.9(2)
N6 C7 N8 C9 178.62(12)
C7 N8 C9 C10 1.3(2)
N8 C9 C10 C11 -0.6(2)
C9 C10 C11 C12 -0.6(2)
C10 C11 C12 C7 1.0(2)
N8 C7 C12 C11 -0.3(2)
N6 C7 C12 C11 -179.74(13)
O13 C4 C5A C14A 60.0(2)
N3 C4 C5A C14A -121.96(15)
C5B C4 C5A C14A -43.3(9)
O13 C4 C5A S1A -178.17(14)
N3 C4 C5A S1A -0.17(18)
C5B C4 C5A S1A 78.4(10)
C2 S1A C5A C4 -2.25(12)
C2 S1A C5A C14A 118.83(13)
O16A C15A C14A C5A 55.8(2)
C4 C5A C14A C15A -175.19(15)
S1A C5A C14A C15A 67.21(17)
N3 C2 S1B C5B 3.1(5)
N6 C2 S1B C5B -159.4(5)
S1A C2 S1B C5B 88.8(7)
O13 C4 C5B C14B -59.0(11)
N3 C4 C5B C14B 148.0(7)
C5A C4 C5B C14B 35.7(7)
O13 C4 C5B S1B 179.7(3)
N3 C4 C5B S1B 26.7(8)
C5A C4 C5B S1B -85.6(11)
C2 S1B C5B C14B -132.4(10)
C2 S1B C5B C4 -16.6(7)
C4 C5B C14B C15B 175.6(11)
S1B C5B C14B C15B -67.9(14)
C5B C14B C15B O16B 178.1(14)
